data_7223809
loop_
_publ_author_name
'Fortea-P\'erez, Francisco Ram\'on'
'Marino, Nadia'
'De Munno, G.'
'Armentano, Donatella'
'Julve, Miguel'
'Stiriba, Salah-Eddine'

_publ_section_title
;
 Intermolecular interactions in dictating the self-assembly of halogen
 derivatives of bis-(N-substituted oxamato)palladate(II) complexes
;
_journal_name_full 'RSC Adv.'
_journal_paper_doi 10.1039/C5RA25136B
_journal_year 2016
_chemical_formula_sum 'C48 H88 Cl2 N4 O10 Pd'
_chemical_formula_weight 1058.52
_chemical_name_systematic
;
 ?
;
_space_group_crystal_system triclinic
_space_group_IT_number 2
_space_group_name_Hall '-P 1'
_space_group_name_H-M_alt 'P -1'
_symmetry_space_group_name_Hall '-P 1'
_symmetry_space_group_name_H-M 'P -1'
_atom_sites_solution_hydrogens geom
_audit_creation_method SHELXL-2013
_audit_update_record
;
2015-06-24 deposited with the CCDC.
2016-01-04 downloaded from the CCDC.
;
_cell_angle_alpha 63.551(3)
_cell_angle_beta 69.815(4)
_cell_angle_gamma 82.697(4)
_cell_formula_units_Z 2
_cell_length_a 12.5224(9)
_cell_length_b 15.6996(11)
_cell_length_c 17.1433(13)
_cell_measurement_reflns_used 9951
_cell_measurement_temperature 293(2)
_cell_measurement_theta_max 21.6
_cell_measurement_theta_min 2.23
_cell_volume 2830.8(4)
_computing_cell_refinement 'Bruker APEX'
_computing_data_collection 'Bruker APEX'
_computing_data_reduction 'Bruker SAINT'
_computing_molecular_graphics 'Bruker SHELXTL'
_computing_publication_material 'Bruker SHELXTL'
_computing_structure_refinement 'SHELXL-2013 (Sheldrick, 2013)'
_computing_structure_solution 'SHELXS-2013 (Sheldrick, 2013)'
_diffrn_ambient_temperature 293(2)
_diffrn_measured_fraction_theta_full 0.998
_diffrn_measured_fraction_theta_max 0.996
_diffrn_measurement_device_type 'CCD area detector'
_diffrn_measurement_method 'phi and omega scans'
_diffrn_radiation_type MoK\a
_diffrn_radiation_wavelength 0.71073
_diffrn_reflns_av_R_equivalents 0.0600
_diffrn_reflns_av_unetI/netI 0.0512
_diffrn_reflns_laue_measured_fraction_full 0.998
_diffrn_reflns_laue_measured_fraction_max 0.996
_diffrn_reflns_limit_h_max 15
_diffrn_reflns_limit_h_min -15
_diffrn_reflns_limit_k_max 19
_diffrn_reflns_limit_k_min -19
_diffrn_reflns_limit_l_max 21
_diffrn_reflns_limit_l_min -21
_diffrn_reflns_number 54404
_diffrn_reflns_point_group_measured_fraction_full 0.998
_diffrn_reflns_point_group_measured_fraction_max 0.996
_diffrn_reflns_theta_full 25.242
_diffrn_reflns_theta_max 26.732
_diffrn_reflns_theta_min 1.403
_diffrn_source 'fine-focus sealed tube'
_exptl_absorpt_coefficient_mu 0.475
_exptl_absorpt_correction_T_max 0.986
_exptl_absorpt_correction_T_min 0.900
_exptl_absorpt_correction_type multi-scan
_exptl_absorpt_process_details sadabs
_exptl_crystal_colour yellow
_exptl_crystal_density_diffrn 1.242
_exptl_crystal_description prism
_exptl_crystal_F_000 1128
_exptl_crystal_recrystallization_method 'Re-crystallisation from solvent: water'
_exptl_crystal_size_max 0.22
_exptl_crystal_size_mid 0.18
_exptl_crystal_size_min 0.14
_refine_diff_density_max 0.947
_refine_diff_density_min -0.438
_refine_diff_density_rms 0.117
_refine_ls_extinction_method none
_refine_ls_goodness_of_fit_ref 1.000
_refine_ls_hydrogen_treatment riding
_refine_ls_matrix_type full
_refine_ls_number_parameters 587
_refine_ls_number_reflns 11951
_refine_ls_number_restraints 0
_refine_ls_restrained_S_all 1.000
_refine_ls_R_factor_all 0.0840
_refine_ls_R_factor_gt 0.0583
_refine_ls_shift/su_max 0.001
_refine_ls_shift/su_mean 0.000
_refine_ls_structure_factor_coef Fsqd
_refine_ls_weighting_details 'w=1/[\s^2^(Fo^2^)+(0.1025P)^2^+1.9766P] where P=(Fo^2^+2Fc^2^)/3'
_refine_ls_weighting_scheme calc
_refine_ls_wR_factor_gt 0.1630
_refine_ls_wR_factor_ref 0.1878
_reflns_Friedel_coverage 0.000
_reflns_number_gt 8464
_reflns_number_total 11951
_reflns_threshold_expression 'I > 2\s(I)'
_cod_data_source_file c5ra25136b2.cif
_cod_data_source_block 2
_cod_database_code 7223809
_shelx_space_group_comment
;
The symmetry employed for this shelxl refinement is uniquely defined
by the following loop, which should always be used as a source of
symmetry information in preference to the above space-group names.
They are only intended as comments.
;
_shelxl_version_number 2013-4

loop_
_space_group_symop_operation_xyz
'x, y, z'
'-x, -y, -z'

loop_
_atom_site_label
_atom_site_type_symbol
_atom_site_fract_x
_atom_site_fract_y
_atom_site_fract_z
_atom_site_U_iso_or_equiv
_atom_site_adp_type
_atom_site_occupancy
_atom_site_site_symmetry_order
_atom_site_calc_flag
_atom_site_refinement_flags_posn
_atom_site_refinement_flags_adp
_atom_site_refinement_flags_occupancy
Pd1 Pd 1.0000 0.0000 0.5000 0.04826(13) Uani 1 2 d S . P
Cl1 Cl 0.75107(19) -0.45957(11) 0.64495(18) 0.1424(8) Uani 1 1 d . . .
Cl2 Cl 0.7649(2) 0.47050(14) 0.9137(2) 0.1623(10) Uani 1 1 d . . .
O1 O 0.9159(2) 0.12211(18) 0.4682(2) 0.0621(7) Uani 1 1 d . . .
O2 O 0.7422(3) 0.1765(2) 0.4771(3) 0.0910(11) Uani 1 1 d . . .
O3 O 0.6641(2) -0.0033(2) 0.5283(3) 0.0741(9) Uani 1 1 d . . .
C1 C 0.8085(4) 0.1124(3) 0.4846(3) 0.0606(10) Uani 1 1 d . . .
C2 C 0.7651(4) 0.0111(3) 0.5152(3) 0.0563(9) Uani 1 1 d . . .
O4 O 0.9147(3) -0.1081(2) 1.0130(2) 0.0697(8) Uani 1 1 d . . .
O5 O 0.7516(3) -0.1443(3) 1.0102(3) 0.0926(11) Uani 1 1 d . . .
O6 O 0.6845(2) 0.0401(3) 0.9756(2) 0.0742(9) Uani 1 1 d . . .
C3 C 0.8155(4) -0.0872(4) 1.0039(3) 0.0681(12) Uani 1 1 d . . .
C4 C 0.7789(3) 0.0146(3) 0.9843(3) 0.0610(10) Uani 1 1 d . . .
N1 N 0.8461(3) -0.0524(2) 0.5271(2) 0.0531(7) Uani 1 1 d . . .
N2 N 0.8579(3) 0.0687(3) 0.9797(2) 0.0625(9) Uani 1 1 d . . .
C5 C 0.8203(3) -0.1503(3) 0.5554(3) 0.0533(9) Uani 1 1 d . . .
C6 C 0.8345(4) -0.2184(3) 0.6363(3) 0.0730(12) Uani 1 1 d . . .
H6 H 0.8589 -0.2002 0.6723 0.088 Uiso 1 1 calc R U .
C7 C 0.8125(5) -0.3141(3) 0.6643(4) 0.0861(15) Uani 1 1 d . . .
H7 H 0.8225 -0.3601 0.7187 0.103 Uiso 1 1 calc R U .
C8 C 0.7761(4) -0.3398(3) 0.6113(4) 0.0810(15) Uani 1 1 d . . .
C9 C 0.7597(5) -0.2740(4) 0.5322(4) 0.0866(15) Uani 1 1 d . . .
H9 H 0.7333 -0.2928 0.4976 0.104 Uiso 1 1 calc R U .
C10 C 0.7824(4) -0.1779(3) 0.5031(3) 0.0687(11) Uani 1 1 d . . .
H10 H 0.7721 -0.1325 0.4486 0.082 Uiso 1 1 calc R U .
C11 C 0.8361(4) 0.1651(3) 0.9623(3) 0.0651(11) Uani 1 1 d . . .
C12 C 0.7930(5) 0.2260(4) 0.8921(4) 0.0871(15) Uani 1 1 d . . .
H12 H 0.7784 0.2034 0.8550 0.105 Uiso 1 1 calc R U .
C13 C 0.7718(6) 0.3191(5) 0.8772(5) 0.109(2) Uani 1 1 d . . .
H13 H 0.7418 0.3590 0.8310 0.131 Uiso 1 1 calc R U .
C14 C 0.7953(5) 0.3521(4) 0.9310(6) 0.103(2) Uani 1 1 d . . .
C15 C 0.8379(5) 0.2950(5) 0.9998(5) 0.0981(17) Uani 1 1 d . . .
H15 H 0.8528 0.3190 1.0359 0.118 Uiso 1 1 calc R U .
C16 C 0.8585(4) 0.2025(4) 1.0153(4) 0.0808(13) Uani 1 1 d . . .
H16 H 0.8881 0.1636 1.0621 0.097 Uiso 1 1 calc R U .
Pd2 Pd 1.0000 0.0000 1.0000 0.05555(14) Uani 1 2 d S . P
N4 N 1.1719(4) 0.5525(3) -0.3015(3) 0.0832(12) Uani 1 1 d . . .
N3 N 0.4284(3) 0.0025(3) 0.1990(2) 0.0610(8) Uani 1 1 d . . .
C17 C 0.4414(4) 0.0970(3) 0.1146(3) 0.0744(12) Uani 1 1 d . . .
H17A H 0.5199 0.1049 0.0746 0.089 Uiso 1 1 calc R U .
H17B H 0.3943 0.0938 0.0813 0.089 Uiso 1 1 calc R U .
C18 C 0.4111(7) 0.1833(4) 0.1322(5) 0.116(2) Uani 1 1 d . . .
H18A H 0.4541 0.1862 0.1684 0.139 Uiso 1 1 calc R U .
H18B H 0.3307 0.1803 0.1665 0.139 Uiso 1 1 calc R U .
C19 C 0.4385(10) 0.2722(6) 0.0397(6) 0.160(4) Uani 1 1 d . . .
H19A H 0.5193 0.2735 0.0071 0.191 Uiso 1 1 calc R U .
H19B H 0.3982 0.2655 0.0034 0.191 Uiso 1 1 calc R U .
C20 C 0.4140(16) 0.3543(9) 0.0424(11) 0.281(9) Uani 1 1 d . . .
H20A H 0.3398 0.3499 0.0862 0.422 Uiso 1 1 calc R U .
H20B H 0.4148 0.4018 -0.0174 0.422 Uiso 1 1 calc R U .
H20C H 0.4694 0.3717 0.0604 0.422 Uiso 1 1 calc R U .
C21 C 0.3069(4) -0.0155(4) 0.2650(3) 0.0705(12) Uani 1 1 d . . .
H21A H 0.3034 -0.0754 0.3185 0.085 Uiso 1 1 calc R U .
H21B H 0.2884 0.0343 0.2860 0.085 Uiso 1 1 calc R U .
C22 C 0.2173(4) -0.0192(4) 0.2261(4) 0.0838(14) Uani 1 1 d . . .
H22A H 0.2204 0.0403 0.1724 0.101 Uiso 1 1 calc R U .
H22B H 0.2339 -0.0699 0.2064 0.101 Uiso 1 1 calc R U .
C23 C 0.1003(5) -0.0354(6) 0.2939(4) 0.107(2) Uani 1 1 d . . .
H23A H 0.0977 -0.0948 0.3476 0.128 Uiso 1 1 calc R U .
H23B H 0.0842 0.0153 0.3136 0.128 Uiso 1 1 calc R U .
C24 C 0.0102(5) -0.0393(8) 0.2576(5) 0.140(3) Uani 1 1 d . . .
H24A H 0.0155 0.0173 0.2019 0.210 Uiso 1 1 calc R U .
H24B H -0.0632 -0.0437 0.3025 0.210 Uiso 1 1 calc R U .
H24C H 0.0199 -0.0940 0.2449 0.210 Uiso 1 1 calc R U .
C25 C 0.5039(3) 0.0000(3) 0.2542(3) 0.0690(12) Uani 1 1 d . . .
H25A H 0.4799 0.0490 0.2759 0.083 Uiso 1 1 calc R U .
H25B H 0.4913 -0.0609 0.3078 0.083 Uiso 1 1 calc R U .
C26 C 0.6297(4) 0.0145(4) 0.2015(4) 0.0826(14) Uani 1 1 d . . .
H26A H 0.6434 0.0742 0.1463 0.099 Uiso 1 1 calc R U .
H26B H 0.6561 -0.0365 0.1829 0.099 Uiso 1 1 calc R U .
C27 C 0.6960(6) 0.0159(6) 0.2612(5) 0.113(2) Uani 1 1 d . . .
H27A H 0.6738 -0.0403 0.3195 0.135 Uiso 1 1 calc R U .
H27B H 0.7765 0.0122 0.2308 0.135 Uiso 1 1 calc R U .
C28 C 0.6789(7) 0.1006(7) 0.2798(6) 0.145(3) Uani 1 1 d . . .
H28A H 0.6987 0.1569 0.2225 0.217 Uiso 1 1 calc R U .
H28B H 0.7263 0.0978 0.3144 0.217 Uiso 1 1 calc R U .
H28C H 0.6005 0.1023 0.3144 0.217 Uiso 1 1 calc R U .
C29 C 0.4611(4) -0.0724(3) 0.1628(3) 0.0685(11) Uani 1 1 d . . .
H29A H 0.4130 -0.0664 0.1269 0.082 Uiso 1 1 calc R U .
H29B H 0.5389 -0.0589 0.1213 0.082 Uiso 1 1 calc R U .
C30 C 0.4522(5) -0.1740(4) 0.2343(4) 0.0872(15) Uani 1 1 d . . .
H30A H 0.5023 -0.1823 0.2693 0.105 Uiso 1 1 calc R U .
H30B H 0.3748 -0.1892 0.2766 0.105 Uiso 1 1 calc R U .
C31 C 0.4848(6) -0.2396(5) 0.1878(5) 0.113(2) Uani 1 1 d . . .
H31A H 0.5624 -0.2240 0.1459 0.135 Uiso 1 1 calc R U .
H31B H 0.4356 -0.2292 0.1515 0.135 Uiso 1 1 calc R U .
C32 C 0.4758(9) -0.3449(6) 0.2563(8) 0.171(4) Uani 1 1 d . . .
H32A H 0.5088 -0.3528 0.3020 0.257 Uiso 1 1 calc R U .
H32B H 0.5159 -0.3822 0.2241 0.257 Uiso 1 1 calc R U .
H32C H 0.3972 -0.3655 0.2857 0.257 Uiso 1 1 calc R U .
C33 C 1.1859(11) 0.5981(5) -0.3998(5) 0.162(5) Uani 1 1 d . . .
H33A H 1.2051 0.6638 -0.4184 0.195 Uiso 1 1 calc R U .
H33B H 1.2560 0.5722 -0.4265 0.195 Uiso 1 1 calc R U .
C34 C 1.1273(13) 0.6049(7) -0.4467(9) 0.208(6) Uani 1 1 d . . .
H34A H 1.0580 0.6345 -0.4245 0.250 Uiso 1 1 calc R U .
H34B H 1.1055 0.5402 -0.4294 0.250 Uiso 1 1 calc R U .
C35 C 1.1619(10) 0.6543(7) -0.5503(6) 0.157(3) Uani 1 1 d . . .
H35A H 1.1927 0.7172 -0.5708 0.188 Uiso 1 1 calc R U .
H35B H 1.2228 0.6192 -0.5749 0.188 Uiso 1 1 calc R U .
C36 C 1.0782(10) 0.6644(10) -0.5882(9) 0.207(5) Uani 1 1 d . . .
H36A H 1.0402 0.6039 -0.5629 0.310 Uiso 1 1 calc R U .
H36B H 1.1116 0.6872 -0.6537 0.310 Uiso 1 1 calc R U .
H36C H 1.0242 0.7091 -0.5744 0.310 Uiso 1 1 calc R U .
C37 C 1.0837(6) 0.6124(10) -0.2538(6) 0.205(6) Uani 1 1 d . . .
H37A H 1.1127 0.6777 -0.2906 0.247 Uiso 1 1 calc R U .
H37B H 1.0141 0.6103 -0.2657 0.247 Uiso 1 1 calc R U .
C38 C 1.0513(12) 0.6019(10) -0.1711(10) 0.219(5) Uiso 1 1 d . . .
H38A H 1.1180 0.6031 -0.1551 0.263 Uiso 1 1 calc R U .
H38B H 1.0144 0.5395 -0.1312 0.263 Uiso 1 1 calc R U .
C39 C 0.9725(8) 0.6736(7) -0.1519(7) 0.142(3) Uani 1 1 d . . .
H39A H 0.9082 0.6697 -0.1695 0.171 Uiso 1 1 calc R U .
H39B H 0.9447 0.6488 -0.0853 0.171 Uiso 1 1 calc R U .
C40 C 0.9923(11) 0.7712(9) -0.1839(8) 0.209(5) Uani 1 1 d . . .
H40A H 1.0727 0.7845 -0.2056 0.313 Uiso 1 1 calc R U .
H40B H 0.9558 0.7895 -0.1345 0.313 Uiso 1 1 calc R U .
H40C H 0.9618 0.8065 -0.2333 0.313 Uiso 1 1 calc R U .
C41 C 1.1382(13) 0.4515(6) -0.2633(7) 0.219(7) Uani 1 1 d . . .
H41A H 1.1435 0.4258 -0.2018 0.263 Uiso 1 1 calc R U .
H41B H 1.0573 0.4545 -0.2544 0.263 Uiso 1 1 calc R U .
C42 C 1.1654(14) 0.3855(6) -0.2831(7) 0.253(9) Uani 1 1 d . . .
H42A H 1.2452 0.3772 -0.2878 0.303 Uiso 1 1 calc R U .
H42B H 1.1638 0.4096 -0.3455 0.303 Uiso 1 1 calc R U .
C43 C 1.1168(9) 0.2895(6) -0.2369(7) 0.158(3) Uani 1 1 d . . .
H43A H 1.0958 0.2690 -0.1710 0.190 Uiso 1 1 calc R U .
H43B H 1.0472 0.2919 -0.2506 0.190 Uiso 1 1 calc R U .
C44 C 1.1826(11) 0.2223(8) -0.2578(8) 0.194(5) Uani 1 1 d . . .
H44A H 1.1492 0.2004 -0.2886 0.290 Uiso 1 1 calc R U .
H44B H 1.1878 0.1698 -0.2022 0.290 Uiso 1 1 calc R U .
H44C H 1.2573 0.2491 -0.2975 0.290 Uiso 1 1 calc R U .
C45 C 1.2801(7) 0.5600(9) -0.2853(11) 0.229(7) Uani 1 1 d . . .
H45A H 1.2772 0.5002 -0.2319 0.275 Uiso 1 1 calc R U .
H45B H 1.3369 0.5513 -0.3363 0.275 Uiso 1 1 calc R U .
C46 C 1.3301(8) 0.6100(12) -0.2741(10) 0.232(7) Uani 1 1 d . . .
H46A H 1.2802 0.6106 -0.2167 0.279 Uiso 1 1 calc R U .
H46B H 1.3242 0.6725 -0.3215 0.279 Uiso 1 1 calc R U .
C47 C 1.4377(9) 0.6135(10) -0.2698(12) 0.215(6) Uani 1 1 d . . .
H47A H 1.4642 0.5491 -0.2543 0.258 Uiso 1 1 calc R U .
H47B H 1.4840 0.6512 -0.3329 0.258 Uiso 1 1 calc R U .
C48 C 1.466(2) 0.6389(16) -0.2263(17) 0.343(13) Uiso 1 1 d . . .
H48A H 1.4753 0.7070 -0.2563 0.514 Uiso 1 1 calc R U .
H48B H 1.5374 0.6111 -0.2200 0.514 Uiso 1 1 calc R U .
H48C H 1.4097 0.6197 -0.1665 0.514 Uiso 1 1 calc R U .
O1W O 0.4818(4) 0.1189(3) 0.4890(4) 0.1262(17) Uani 1 1 d . . .
O2W O 0.5168(4) 0.2449(4) 0.5426(4) 0.1241(15) Uani 1 1 d . . .
O3W O 0.4375(8) 0.4280(6) 0.5052(8) 0.239(4) Uani 1 1 d . . .
O4W O 0.8351(11) 0.6737(6) 0.0621(5) 0.260(5) Uani 1 1 d . . .

loop_
_atom_site_aniso_label
_atom_site_aniso_U_11
_atom_site_aniso_U_22
_atom_site_aniso_U_33
_atom_site_aniso_U_23
_atom_site_aniso_U_13
_atom_site_aniso_U_12
Pd1 0.0479(2) 0.0463(2) 0.0563(2) -0.02297(18) -0.02252(18) 0.00186(16)
Cl1 0.1496(17) 0.0613(8) 0.217(2) -0.0550(11) -0.0614(16) -0.0122(9)
Cl2 0.164(2) 0.0829(11) 0.222(3) -0.0577(14) -0.0584(19) 0.0175(12)
O1 0.0571(16) 0.0461(14) 0.084(2) -0.0245(14) -0.0283(15) 0.0013(12)
O2 0.069(2) 0.0529(17) 0.146(3) -0.035(2) -0.045(2) 0.0143(15)
O3 0.0527(17) 0.0644(18) 0.109(3) -0.0346(18) -0.0355(17) 0.0056(14)
C1 0.057(2) 0.052(2) 0.074(3) -0.024(2) -0.029(2) 0.0061(18)
C2 0.060(2) 0.052(2) 0.062(2) -0.0246(19) -0.0267(19) 0.0040(18)
O4 0.0574(17) 0.0754(19) 0.078(2) -0.0256(16) -0.0312(15) -0.0046(14)
O5 0.078(2) 0.093(3) 0.116(3) -0.037(2) -0.046(2) -0.0166(19)
O6 0.0488(16) 0.109(2) 0.073(2) -0.0426(18) -0.0248(14) 0.0033(16)
C3 0.058(2) 0.083(3) 0.060(3) -0.022(2) -0.022(2) -0.014(2)
C4 0.048(2) 0.092(3) 0.049(2) -0.031(2) -0.0193(17) -0.001(2)
N1 0.0487(17) 0.0499(17) 0.066(2) -0.0247(15) -0.0256(15) 0.0012(14)
N2 0.0493(18) 0.081(2) 0.062(2) -0.0290(18) -0.0256(16) 0.0016(17)
C5 0.0445(19) 0.049(2) 0.066(2) -0.0224(18) -0.0203(17) 0.0008(15)
C6 0.083(3) 0.057(2) 0.083(3) -0.021(2) -0.041(3) -0.005(2)
C7 0.092(4) 0.054(3) 0.097(4) -0.009(3) -0.043(3) -0.006(2)
C8 0.070(3) 0.050(2) 0.119(4) -0.034(3) -0.027(3) -0.003(2)
C9 0.088(4) 0.083(4) 0.112(4) -0.059(3) -0.034(3) -0.006(3)
C10 0.074(3) 0.066(3) 0.074(3) -0.033(2) -0.029(2) 0.001(2)
C11 0.049(2) 0.076(3) 0.065(3) -0.025(2) -0.0184(19) -0.002(2)
C12 0.087(4) 0.087(4) 0.088(4) -0.029(3) -0.045(3) 0.012(3)
C13 0.101(5) 0.091(4) 0.122(5) -0.027(4) -0.052(4) 0.016(3)
C14 0.081(4) 0.077(4) 0.133(6) -0.040(4) -0.023(4) 0.006(3)
C15 0.089(4) 0.105(4) 0.120(5) -0.065(4) -0.034(4) 0.003(3)
C16 0.075(3) 0.089(3) 0.090(3) -0.042(3) -0.036(3) 0.008(3)
Pd2 0.0454(2) 0.0681(3) 0.0527(3) -0.0195(2) -0.02218(18) -0.00375(19)
N4 0.078(3) 0.063(2) 0.096(3) -0.021(2) -0.031(2) 0.0032(19)
N3 0.0571(19) 0.077(2) 0.0535(19) -0.0279(17) -0.0219(16) -0.0005(16)
C17 0.073(3) 0.084(3) 0.064(3) -0.022(2) -0.031(2) -0.001(2)
C18 0.150(6) 0.083(4) 0.110(5) -0.025(4) -0.061(5) 0.013(4)
C19 0.231(11) 0.090(5) 0.142(7) -0.027(5) -0.077(7) 0.015(6)
C20 0.44(3) 0.129(9) 0.293(18) -0.058(11) -0.201(19) 0.068(13)
C21 0.063(3) 0.096(3) 0.058(2) -0.041(2) -0.015(2) 0.003(2)
C22 0.061(3) 0.125(4) 0.071(3) -0.050(3) -0.017(2) 0.003(3)
C23 0.070(3) 0.165(6) 0.079(4) -0.055(4) -0.012(3) -0.003(4)
C24 0.063(4) 0.245(9) 0.111(5) -0.080(6) -0.016(3) -0.016(4)
C25 0.073(3) 0.084(3) 0.060(3) -0.031(2) -0.033(2) 0.001(2)
C26 0.066(3) 0.111(4) 0.078(3) -0.036(3) -0.036(2) -0.001(3)
C27 0.093(4) 0.156(6) 0.101(4) -0.043(4) -0.054(4) -0.019(4)
C28 0.138(7) 0.212(9) 0.136(6) -0.106(7) -0.051(5) -0.023(6)
C29 0.056(2) 0.094(3) 0.063(3) -0.043(2) -0.015(2) -0.001(2)
C30 0.085(4) 0.087(4) 0.091(4) -0.042(3) -0.023(3) -0.002(3)
C31 0.095(4) 0.107(5) 0.152(6) -0.078(5) -0.028(4) 0.001(4)
C32 0.177(9) 0.088(5) 0.232(11) -0.073(6) -0.046(8) 0.012(5)
C33 0.308(15) 0.073(4) 0.088(5) -0.027(4) -0.045(7) -0.024(6)
C34 0.361(19) 0.130(8) 0.191(11) -0.038(7) -0.194(13) -0.001(9)
C35 0.194(10) 0.155(8) 0.128(7) -0.074(6) -0.051(7) 0.024(7)
C36 0.197(12) 0.261(14) 0.202(12) -0.111(11) -0.115(10) 0.064(10)
C37 0.056(3) 0.460(19) 0.107(6) -0.131(9) -0.020(4) 0.001(7)
C39 0.139(7) 0.141(7) 0.190(9) -0.113(7) -0.054(6) 0.027(6)
C40 0.243(15) 0.222(13) 0.197(11) -0.120(10) -0.073(10) 0.009(11)
C41 0.43(2) 0.081(5) 0.176(9) 0.005(5) -0.190(12) -0.065(8)
C42 0.54(3) 0.070(5) 0.151(8) -0.025(5) -0.127(12) -0.051(9)
C43 0.176(9) 0.112(6) 0.173(9) -0.045(6) -0.055(7) -0.019(6)
C44 0.246(14) 0.160(9) 0.159(9) -0.078(8) -0.029(9) -0.008(9)
C45 0.090(5) 0.307(15) 0.47(2) -0.326(17) -0.092(9) 0.051(7)
C46 0.092(6) 0.45(2) 0.275(14) -0.256(16) -0.059(7) 0.000(9)
C47 0.136(8) 0.264(15) 0.365(19) -0.213(15) -0.124(11) 0.036(8)
O1W 0.085(3) 0.104(3) 0.223(5) -0.093(3) -0.067(3) 0.029(2)
O2W 0.129(4) 0.116(3) 0.128(4) -0.053(3) -0.039(3) -0.002(3)
O3W 0.245(9) 0.172(7) 0.332(12) -0.111(8) -0.132(9) 0.024(6)
O4W 0.428(16) 0.175(7) 0.146(6) -0.060(5) -0.093(8) 0.079(8)

loop_
_atom_type_symbol
_atom_type_description
_atom_type_scat_dispersion_real
_atom_type_scat_dispersion_imag
_atom_type_scat_source
C C 0.0033 0.0016 'International Tables Vol C Tables 4.2.6.8 and 6.1.1.4'
H H 0.0000 0.0000 'International Tables Vol C Tables 4.2.6.8 and 6.1.1.4'
N N 0.0061 0.0033 'International Tables Vol C Tables 4.2.6.8 and 6.1.1.4'
O O 0.0106 0.0060 'International Tables Vol C Tables 4.2.6.8 and 6.1.1.4'
Cl Cl 0.1484 0.1585 'International Tables Vol C Tables 4.2.6.8 and 6.1.1.4'
Pd Pd -0.9988 1.0072 'International Tables Vol C Tables 4.2.6.8 and 6.1.1.4'

loop_
_geom_angle_atom_site_label_1
_geom_angle_atom_site_label_2
_geom_angle_atom_site_label_3
_geom_angle
_geom_angle_site_symmetry_1
_geom_angle_site_symmetry_3
O1 Pd1 O1 180.0 2_756 .
O1 Pd1 N1 81.03(12) 2_756 2_756
O1 Pd1 N1 98.97(12) . 2_756
O1 Pd1 N1 98.97(12) 2_756 .
O1 Pd1 N1 81.03(12) . .
N1 Pd1 N1 180.0 2_756 .
C1 O1 Pd1 114.9(2) . .
O2 C1 O1 124.5(4) . .
O2 C1 C2 119.5(4) . .
O1 C1 C2 116.0(3) . .
O3 C2 N1 127.9(4) . .
O3 C2 C1 119.9(4) . .
N1 C2 C1 112.1(3) . .
C3 O4 Pd2 114.5(3) . .
O5 C3 O4 123.5(5) . .
O5 C3 C4 119.8(4) . .
O4 C3 C4 116.7(4) . .
O6 C4 N2 126.3(5) . .
O6 C4 C3 120.8(4) . .
N2 C4 C3 112.8(4) . .
C2 N1 C5 119.4(3) . .
C2 N1 Pd1 115.6(3) . .
C5 N1 Pd1 124.9(2) . .
C4 N2 C11 119.5(4) . .
C4 N2 Pd2 114.3(3) . .
C11 N2 Pd2 126.2(3) . .
C6 C5 C10 119.4(4) . .
C6 C5 N1 119.1(4) . .
C10 C5 N1 121.5(4) . .
C5 C6 C7 120.3(5) . .
C8 C7 C6 119.3(5) . .
C7 C8 C9 121.4(4) . .
C7 C8 Cl1 119.5(5) . .
C9 C8 Cl1 119.1(5) . .
C8 C9 C10 119.7(5) . .
C5 C10 C9 119.9(5) . .
C12 C11 C16 117.6(5) . .
C12 C11 N2 122.1(5) . .
C16 C11 N2 120.2(4) . .
C13 C12 C11 120.9(6) . .
C14 C13 C12 119.1(6) . .
C13 C14 C15 121.8(6) . .
C13 C14 Cl2 119.1(6) . .
C15 C14 Cl2 119.1(6) . .
C16 C15 C14 119.4(6) . .
C15 C16 C11 121.2(5) . .
O4 Pd2 O4 180.0 2_757 .
O4 Pd2 N2 98.40(14) 2_757 .
O4 Pd2 N2 81.60(14) . .
O4 Pd2 N2 81.61(14) 2_757 2_757
O4 Pd2 N2 98.39(14) . 2_757
N2 Pd2 N2 180.0(2) . 2_757
C33 N4 C41 109.0(6) . .
C33 N4 C45 111.2(8) . .
C41 N4 C45 109.8(8) . .
C33 N4 C37 108.2(6) . .
C41 N4 C37 114.7(8) . .
C45 N4 C37 103.9(5) . .
C29 N3 C21 110.5(3) . .
C29 N3 C17 105.5(3) . .
C21 N3 C17 111.4(4) . .
C29 N3 C25 111.5(3) . .
C21 N3 C25 106.2(3) . .
C17 N3 C25 111.8(3) . .
C18 C17 N3 116.2(4) . .
C17 C18 C19 109.1(6) . .
C20 C19 C18 117.2(11) . .
C22 C21 N3 115.5(4) . .
C23 C22 C21 112.7(4) . .
C24 C23 C22 113.9(5) . .
C26 C25 N3 114.9(3) . .
C25 C26 C27 110.5(5) . .
C28 C27 C26 114.6(6) . .
C30 C29 N3 116.0(4) . .
C31 C30 C29 109.6(5) . .
C30 C31 C32 112.8(7) . .
C34 C33 N4 135.5(12) . .
C33 C34 C35 126.3(13) . .
C36 C35 C34 116.6(11) . .
C38 C37 N4 129.9(11) . .
C37 C38 C39 115.4(13) . .
C40 C39 C38 129.3(11) . .
C42 C41 N4 138.4(13) . .
C41 C42 C43 130.2(14) . .
C44 C43 C42 117.2(11) . .
C46 C45 N4 142.1(11) . .
C45 C46 C47 136.2(14) . .
C48 C47 C46 129.7(18) . .

loop_
_geom_bond_atom_site_label_1
_geom_bond_atom_site_label_2
_geom_bond_distance
_geom_bond_site_symmetry_2
Pd1 O1 2.008(3) 2_756
Pd1 O1 2.008(3) .
Pd1 N1 2.013(3) 2_756
Pd1 N1 2.013(3) .
Cl1 C8 1.740(5) .
Cl2 C14 1.759(6) .
O1 C1 1.290(5) .
O2 C1 1.211(5) .
O3 C2 1.238(5) .
C1 C2 1.543(6) .
C2 N1 1.330(5) .
O4 C3 1.289(5) .
O4 Pd2 2.007(3) .
O5 C3 1.221(5) .
O6 C4 1.235(5) .
C3 C4 1.523(7) .
C4 N2 1.345(5) .
N1 C5 1.435(5) .
N2 C11 1.415(6) .
N2 Pd2 2.013(3) .
C5 C6 1.377(6) .
C5 C10 1.380(6) .
C6 C7 1.392(6) .
C7 C8 1.362(8) .
C8 C9 1.356(8) .
C9 C10 1.395(7) .
C11 C12 1.394(7) .
C11 C16 1.395(7) .
C12 C13 1.373(8) .
C13 C14 1.363(10) .
C14 C15 1.360(10) .
C15 C16 1.362(8) .
Pd2 O4 2.007(3) 2_757
Pd2 N2 2.013(3) 2_757
N4 C33 1.462(9) .
N4 C41 1.475(8) .
N4 C45 1.501(10) .
N4 C37 1.605(11) .
N3 C29 1.514(6) .
N3 C21 1.521(5) .
N3 C17 1.519(6) .
N3 C25 1.537(5) .
C17 C18 1.492(8) .
C18 C19 1.535(10) .
C19 C20 1.304(13) .
C21 C22 1.508(7) .
C22 C23 1.488(7) .
C23 C24 1.484(8) .
C25 C26 1.508(6) .
C26 C27 1.532(7) .
C27 C28 1.474(10) .
C29 C30 1.506(7) .
C30 C31 1.504(8) .
C31 C32 1.534(11) .
C33 C34 1.227(13) .
C34 C35 1.508(13) .
C35 C36 1.370(13) .
C37 C38 1.269(14) .
C38 C39 1.474(13) .
C39 C40 1.401(13) .
C41 C42 1.203(13) .
C42 C43 1.452(11) .
C43 C44 1.354(12) .
C45 C46 1.178(12) .
C46 C47 1.384(12) .
C47 C48 1.15(2) .
